data_7236277
loop_
_publ_author_name
'Zhao, Y. H.'
'Jin, X. C.'
'Chen, L.'
'Ding, Y. F.'
'Mao, Z.'
'Fu, H.'
'Ao, Y. H.'

_publ_section_title
;
 Two new molybdates based on \\infty [MonO3n+1]2&#x2212; units (n = 11, 4)
 with proton conduction under ionothermal
;
_journal_issue 12
_journal_name_full 'RSC Advances'
_journal_page_first 7210
_journal_paper_doi 10.1039/C6RA26729G
_journal_volume 7
_journal_year 2017
_chemical_formula_sum 'C18 H18 Mo11 N6 O35'
_chemical_formula_weight 1933.72
_space_group_IT_number 13
_space_group_name_Hall '-P 2yc'
_space_group_name_H-M_alt 'P 1 2/c 1'
_symmetry_cell_setting monoclinic
_symmetry_space_group_name_H-M 'P 1 2/c 1'
_atom_sites_solution_hydrogens geom
_atom_sites_solution_primary direct
_atom_sites_solution_secondary difmap
_audit_creation_method SHELXL-97
_audit_update_record
;
2016-12-22 deposited with the CCDC.
2017-01-16 downloaded from the CCDC.
;
_cell_angle_alpha 90.00
_cell_angle_beta 96.396(2)
_cell_angle_gamma 90.00
_cell_formula_units_Z 2
_cell_length_a 13.2348(10)
_cell_length_b 5.4270(4)
_cell_length_c 29.837(2)
_cell_measurement_reflns_used 42876
_cell_measurement_temperature 293(2)
_cell_measurement_theta_max 28.2533
_cell_measurement_theta_min 3.0005
_cell_volume 2129.7(3)
_computing_molecular_graphics 'SHELXS-97 (Sheldrick, 1990)'
_computing_publication_material 'SHELXS-97 (Sheldrick, 1990)'
_computing_structure_refinement 'SHELXL-97 (Sheldrick, 1997)'
_computing_structure_solution 'SHELXS-97 (Sheldrick, 1990)'
_diffrn_ambient_temperature 293(2)
_diffrn_measured_fraction_theta_full 0.998
_diffrn_measured_fraction_theta_max 0.998
_diffrn_measurement_device_type 'Bruker APEX area-detector diffractometer'
_diffrn_measurement_method '\f and \w scan'
_diffrn_radiation_monochromator graphite
_diffrn_radiation_source 'fine-focus sealed tube'
_diffrn_radiation_type MoK\a
_diffrn_radiation_wavelength 0.71073
_diffrn_reflns_av_R_equivalents 0.0366
_diffrn_reflns_av_sigmaI/netI 0.0215
_diffrn_reflns_limit_h_max 15
_diffrn_reflns_limit_h_min -15
_diffrn_reflns_limit_k_max 6
_diffrn_reflns_limit_k_min -6
_diffrn_reflns_limit_l_max 35
_diffrn_reflns_limit_l_min -35
_diffrn_reflns_number 32836
_diffrn_reflns_theta_full 24.99
_diffrn_reflns_theta_max 24.99
_diffrn_reflns_theta_min 2.75
_diffrn_standards_decay_% 0
_diffrn_standards_interval_time 0
_diffrn_standards_number 0
_exptl_absorpt_coefficient_mu 3.237
_exptl_absorpt_correction_T_max 0.445
_exptl_absorpt_correction_T_min 0.335
_exptl_absorpt_correction_type multi-scan
_exptl_crystal_colour brown
_exptl_crystal_density_diffrn 3.016
_exptl_crystal_density_method 'not measured'
_exptl_crystal_description block
_exptl_crystal_F_000 1820
_exptl_crystal_size_max 0.35
_exptl_crystal_size_mid 0.3
_exptl_crystal_size_min 0.25
_refine_diff_density_max 1.362
_refine_diff_density_min -1.434
_refine_diff_density_rms 0.186
_refine_ls_extinction_coef 0.00091(16)
_refine_ls_extinction_expression Fc^*^=kFc[1+0.001xFc^2^\l^3^/sin(2\q)]^-1/4^
_refine_ls_extinction_method SHELXL
_refine_ls_goodness_of_fit_ref 0.948
_refine_ls_hydrogen_treatment mixed
_refine_ls_matrix_type full
_refine_ls_number_parameters 322
_refine_ls_number_reflns 3748
_refine_ls_number_restraints 0
_refine_ls_restrained_S_all 0.948
_refine_ls_R_factor_all 0.0426
_refine_ls_R_factor_gt 0.0341
_refine_ls_shift/su_max 0.001
_refine_ls_shift/su_mean 0.000
_refine_ls_structure_factor_coef Fsqd
_refine_ls_weighting_details 'calc w=1/[\s^2^(Fo^2^)+(0.1000P)^2^+37.9574P] where P=(Fo^2^+2Fc^2^)/3'
_refine_ls_weighting_scheme calc
_refine_ls_wR_factor_gt 0.1367
_refine_ls_wR_factor_ref 0.1503
_reflns_number_gt 3116
_reflns_number_total 3748
_reflns_threshold_expression >2sigma(I)
_cod_data_source_file c6ra26729g2.cif
_cod_data_source_block 1
_cod_original_sg_symbol_H-M P2/c
_cod_database_code 7236277

loop_
_symmetry_equiv_pos_as_xyz
'x, y, z'
'-x, y, -z+1/2'
'-x, -y, -z'
'x, -y, z-1/2'

loop_
_atom_site_label
_atom_site_type_symbol
_atom_site_fract_x
_atom_site_fract_y
_atom_site_fract_z
_atom_site_U_iso_or_equiv
_atom_site_adp_type
_atom_site_occupancy
_atom_site_symmetry_multiplicity
_atom_site_calc_flag
_atom_site_refinement_flags
Mo1 Mo 1.0000 0.34021(16) 0.2500 0.0055(2) Uani 1 2 d S
Mo2 Mo 1.07957(5) -0.60702(11) 0.436415(19) 0.0050(2) Uani 1 1 d .
Mo3 Mo 0.88363(5) -0.92810(11) 0.472502(19) 0.0059(2) Uani 1 1 d .
Mo4 Mo 1.04596(5) -0.14109(11) 0.345992(19) 0.0051(2) Uani 1 1 d .
Mo5 Mo 0.84815(5) -0.46688(11) 0.380085(19) 0.0062(2) Uani 1 1 d .
Mo6 Mo 0.82087(5) -0.00105(12) 0.28772(2) 0.0093(2) Uani 1 1 d .
O17 O 1.0560(4) -0.8866(9) 0.47534(17) 0.0085(11) Uani 1 1 d .
O16 O 1.0801(4) -0.3793(10) 0.47691(17) 0.0119(11) Uani 1 1 d .
O15 O 0.9898(4) 0.0245(9) 0.29565(17) 0.0101(11) Uani 1 1 d .
O14 O 0.8710(4) -0.1876(10) 0.34387(17) 0.0119(11) Uani 1 1 d .
O13 O 1.0199(4) -0.4183(9) 0.38586(16) 0.0082(11) Uani 1 1 d .
O12 O 0.9068(4) -0.6564(9) 0.43311(17) 0.0087(11) Uani 1 1 d .
O11 O 1.0148(4) 0.5357(10) 0.29580(17) 0.0130(12) Uani 1 1 d .
O10 O 0.8734(4) -1.1665(10) 0.43377(17) 0.0131(12) Uani 1 1 d .
O9 O 0.8586(4) 0.2472(9) 0.24740(17) 0.0104(11) Uani 1 1 d .
O8 O 1.0500(4) -0.9096(10) 0.38635(18) 0.0143(12) Uani 1 1 d .
O7 O 1.2026(4) -0.6266(11) 0.4280(2) 0.0199(13) Uani 1 1 d .
O6 O 0.7633(4) -0.8856(11) 0.4833(2) 0.0201(13) Uani 1 1 d .
O5 O 0.7237(5) -0.4600(11) 0.3865(2) 0.0211(13) Uani 1 1 d .
O4 O 0.8554(4) -0.6931(10) 0.34086(17) 0.0117(11) Uani 1 1 d .
O3 O 0.8052(5) -0.2484(11) 0.25302(18) 0.0216(13) Uani 1 1 d .
O2 O 0.6998(5) 0.0790(12) 0.2950(2) 0.0237(14) Uani 1 1 d .
O1 O 1.1696(4) -0.1813(11) 0.33949(19) 0.0183(13) Uani 1 1 d .
N2 N 0.4174(6) 0.2553(15) 0.3574(3) 0.0281(18) Uani 1 1 d .
N1 N 0.5342(7) -0.4451(16) 0.4916(3) 0.036(2) Uani 1 1 d .
C9 C 0.4449(8) 0.0761(17) 0.3922(3) 0.027(2) Uani 1 1 d .
N3 N 0.3275(7) 0.4497(16) 0.3044(3) 0.039(2) Uani 1 1 d .
H3 H 0.2761 0.4933 0.2847 0.047 Uiso 1 1 calc R
C8 C 0.4964(8) -0.2682(18) 0.4578(3) 0.032(2) Uani 1 1 d .
C7 C 0.3710(8) -0.045(2) 0.4131(3) 0.033(2) Uani 1 1 d .
H7A H 0.3013 -0.0073 0.4048 0.040 Uiso 1 1 calc R
C6 C 0.5736(7) -0.1498(18) 0.4378(3) 0.033(2) Uani 1 1 d .
H6A H 0.6430 -0.1874 0.4468 0.040 Uiso 1 1 calc R
C5 C 0.5469(7) 0.0250(19) 0.4041(4) 0.035(2) Uani 1 1 d .
H5A H 0.5978 0.1073 0.3897 0.042 Uiso 1 1 calc R
O1W O 0.5000 0.001(3) 0.2500 0.077(5) Uani 1 2 d S
C4 C 0.3969(7) -0.217(2) 0.4453(3) 0.033(2) Uani 1 1 d .
H4A H 0.3456 -0.3014 0.4590 0.039 Uiso 1 1 calc R
C3 C 0.4179(9) 0.564(2) 0.3109(4) 0.041(3) Uani 1 1 d .
H3A H 0.4375 0.7042 0.2949 0.049 Uiso 1 1 calc R
C2 C 0.3282(7) 0.262(2) 0.3325(3) 0.036(2) Uani 1 1 d .
H2A H 0.2738 0.1495 0.3344 0.043 Uiso 1 1 calc R
C1 C 0.4757(8) 0.445(2) 0.3437(4) 0.040(3) Uani 1 1 d .
H1A H 0.5436 0.4842 0.3553 0.048 Uiso 1 1 calc R
H1O H 0.438(9) 0.07(2) 0.244(4) 0.06(4) Uiso 1 1 d .

loop_
_atom_site_aniso_label
_atom_site_aniso_U_11
_atom_site_aniso_U_22
_atom_site_aniso_U_33
_atom_site_aniso_U_23
_atom_site_aniso_U_13
_atom_site_aniso_U_12
Mo1 0.0126(5) 0.0025(4) 0.0015(4) 0.000 0.0018(3) 0.000
Mo2 0.0092(4) 0.0033(3) 0.0024(3) 0.0007(2) 0.0000(2) -0.0007(2)
Mo3 0.0102(4) 0.0039(3) 0.0036(4) 0.0011(2) 0.0003(3) -0.0002(3)
Mo4 0.0099(4) 0.0032(3) 0.0022(3) 0.0007(2) 0.0007(2) -0.0005(2)
Mo5 0.0101(4) 0.0052(3) 0.0032(3) 0.0009(2) -0.0001(2) -0.0003(2)
Mo6 0.0134(4) 0.0079(4) 0.0059(3) 0.0011(2) -0.0016(2) -0.0016(3)
O17 0.011(3) 0.007(2) 0.006(2) 0.003(2) -0.003(2) -0.001(2)
O16 0.021(3) 0.006(2) 0.007(3) 0.000(2) -0.001(2) 0.000(2)
O15 0.017(3) 0.004(2) 0.008(2) 0.001(2) -0.002(2) -0.001(2)
O14 0.017(3) 0.008(3) 0.009(3) 0.000(2) -0.003(2) -0.004(2)
O13 0.012(3) 0.007(2) 0.005(2) 0.001(2) -0.001(2) 0.000(2)
O12 0.013(3) 0.007(3) 0.006(2) 0.001(2) -0.003(2) -0.001(2)
O11 0.024(3) 0.010(3) 0.005(2) -0.001(2) 0.003(2) -0.001(2)
O10 0.026(3) 0.007(3) 0.006(2) 0.002(2) -0.001(2) 0.002(2)
O9 0.013(3) 0.009(3) 0.008(2) 0.002(2) -0.004(2) -0.002(2)
O8 0.026(3) 0.008(3) 0.008(3) -0.001(2) -0.001(2) 0.003(2)
O7 0.014(3) 0.018(3) 0.028(3) -0.001(3) 0.006(2) 0.000(2)
O6 0.013(3) 0.023(3) 0.025(3) -0.004(3) 0.005(2) -0.001(3)
O5 0.019(3) 0.024(3) 0.021(3) -0.002(3) 0.002(2) -0.002(3)
O4 0.016(3) 0.012(3) 0.005(2) -0.002(2) -0.003(2) 0.001(2)
O3 0.038(4) 0.015(3) 0.009(3) -0.001(2) -0.005(2) -0.003(3)
O2 0.016(3) 0.032(4) 0.023(3) 0.000(3) 0.001(2) -0.003(3)
O1 0.021(3) 0.020(3) 0.014(3) -0.001(2) 0.002(2) 0.002(3)
N2 0.026(4) 0.028(4) 0.029(4) 0.000(3) -0.005(3) -0.007(4)
N1 0.045(5) 0.036(5) 0.029(4) 0.003(4) 0.006(4) 0.006(4)
C9 0.035(5) 0.020(5) 0.026(5) 0.001(4) -0.004(4) -0.003(4)
N3 0.042(5) 0.036(5) 0.037(5) 0.007(4) -0.006(4) 0.003(4)
C8 0.041(6) 0.031(5) 0.022(5) -0.001(4) 0.000(4) 0.005(5)
C7 0.026(5) 0.043(6) 0.030(5) 0.002(5) -0.004(4) 0.002(5)
C6 0.026(5) 0.029(5) 0.042(6) 0.001(4) -0.007(4) 0.002(4)
C5 0.025(5) 0.034(6) 0.044(6) 0.009(5) -0.005(4) -0.005(4)
O1W 0.043(8) 0.064(10) 0.118(13) 0.000 -0.018(8) 0.000
C4 0.019(5) 0.042(6) 0.037(5) 0.007(5) 0.006(4) 0.008(4)
C3 0.043(7) 0.029(6) 0.048(7) 0.008(5) 0.001(5) -0.005(5)
C2 0.025(5) 0.041(6) 0.039(6) 0.012(5) -0.007(4) 0.000(5)
C1 0.033(6) 0.043(6) 0.043(6) 0.006(5) 0.002(5) -0.014(5)

loop_
_atom_type_symbol
_atom_type_description
_atom_type_scat_dispersion_real
_atom_type_scat_dispersion_imag
_atom_type_scat_source
O O 0.0106 0.0060 'International Tables Vol C Tables 4.2.6.8 and 6.1.1.4'
Mo Mo -1.6832 0.6857 'International Tables Vol C Tables 4.2.6.8 and 6.1.1.4'
N N 0.0061 0.0033 'International Tables Vol C Tables 4.2.6.8 and 6.1.1.4'
C C 0.0033 0.0016 'International Tables Vol C Tables 4.2.6.8 and 6.1.1.4'
H H 0.0000 0.0000 'International Tables Vol C Tables 4.2.6.8 and 6.1.1.4'

loop_
_geom_angle_atom_site_label_1
_geom_angle_atom_site_label_2
_geom_angle_atom_site_label_3
_geom_angle
_geom_angle_site_symmetry_1
_geom_angle_site_symmetry_3
O11 Mo1 O11 104.0(4) 2_755 .
O11 Mo1 O9 102.5(2) 2_755 2_755
O11 Mo1 O9 96.0(2) . 2_755
O11 Mo1 O9 96.0(2) 2_755 .
O11 Mo1 O9 102.5(2) . .
O9 Mo1 O9 149.7(3) 2_755 .
O11 Mo1 O15 89.89(19) 2_755 2_755
O11 Mo1 O15 163.7(2) . 2_755
O9 Mo1 O15 72.3(2) 2_755 2_755
O9 Mo1 O15 84.1(2) . 2_755
O11 Mo1 O15 163.7(2) 2_755 .
O11 Mo1 O15 89.89(19) . .
O9 Mo1 O15 84.1(2) 2_755 .
O9 Mo1 O15 72.3(2) . .
O15 Mo1 O15 77.8(3) 2_755 .
O7 Mo2 O16 102.8(3) . .
O7 Mo2 O13 103.8(3) . .
O16 Mo2 O13 97.9(2) . .
O7 Mo2 O17 105.2(3) . .
O16 Mo2 O17 97.4(2) . .
O13 Mo2 O17 143.2(2) . .
O7 Mo2 O8 87.4(3) . .
O16 Mo2 O8 169.7(3) . .
O13 Mo2 O8 80.8(2) . .
O17 Mo2 O8 78.4(2) . .
O7 Mo2 O12 164.9(2) . .
O16 Mo2 O12 92.3(2) . .
O13 Mo2 O12 73.0(2) . .
O17 Mo2 O12 73.2(2) . .
O8 Mo2 O12 77.6(2) . .
O6 Mo3 O10 103.1(3) . .
O6 Mo3 O12 103.4(3) . .
O10 Mo3 O12 99.8(2) . .
O6 Mo3 O17 103.4(3) . 3_736
O10 Mo3 O17 98.2(2) . 3_736
O12 Mo3 O17 143.3(2) . 3_736
O6 Mo3 O16 84.6(3) . 3_746
O10 Mo3 O16 172.3(3) . 3_746
O12 Mo3 O16 78.9(2) . 3_746
O17 Mo3 O16 79.1(2) 3_736 3_746
O6 Mo3 O17 161.0(3) . .
O10 Mo3 O17 95.8(2) . .
O12 Mo3 O17 73.8(2) . .
O17 Mo3 O17 72.7(2) 3_736 .
O16 Mo3 O17 76.5(2) 3_746 .
O1 Mo4 O8 102.6(3) . 1_565
O1 Mo4 O15 106.2(3) . .
O8 Mo4 O15 101.1(2) 1_565 .
O1 Mo4 O13 102.0(3) . .
O8 Mo4 O13 97.3(2) 1_565 .
O15 Mo4 O13 141.7(2) . .
O1 Mo4 O11 86.1(2) . 1_545
O8 Mo4 O11 170.6(3) 1_565 1_545
O15 Mo4 O11 79.31(19) . 1_545
O13 Mo4 O11 77.4(2) . 1_545
O1 Mo4 O14 164.1(2) . .
O8 Mo4 O14 92.9(2) 1_565 .
O15 Mo4 O14 73.7(2) . .
O13 Mo4 O14 72.1(2) . .
O11 Mo4 O14 78.15(19) 1_545 .
O5 Mo5 O4 103.0(3) . .
O5 Mo5 O14 105.4(3) . .
O4 Mo5 O14 99.2(2) . .
O5 Mo5 O12 103.0(3) . .
O4 Mo5 O12 97.3(2) . .
O14 Mo5 O12 142.8(2) . .
O5 Mo5 O13 166.6(2) . .
O4 Mo5 O13 90.2(2) . .
O14 Mo5 O13 74.4(2) . .
O12 Mo5 O13 72.5(2) . .
O5 Mo5 O10 88.5(3) . 1_565
O4 Mo5 O10 168.4(3) . 1_565
O14 Mo5 O10 79.0(2) . 1_565
O12 Mo5 O10 78.22(19) . 1_565
O13 Mo5 O10 78.30(19) . 1_565
O3 Mo6 O2 103.2(3) . .
O3 Mo6 O9 101.3(2) . .
O2 Mo6 O9 102.5(3) . .
O3 Mo6 O14 96.7(2) . .
O2 Mo6 O14 104.6(3) . .
O9 Mo6 O14 142.8(2) . .
O3 Mo6 O15 99.6(3) . .
O2 Mo6 O15 157.2(3) . .
O9 Mo6 O15 72.1(2) . .
O14 Mo6 O15 73.0(2) . .
O3 Mo6 O4 173.0(2) . 1_565
O2 Mo6 O4 81.1(3) . 1_565
O9 Mo6 O4 82.9(2) . 1_565
O14 Mo6 O4 76.7(2) . 1_565
O15 Mo6 O4 76.29(19) . 1_565
Mo3 O17 Mo2 142.7(3) 3_736 .
Mo3 O17 Mo3 107.3(2) 3_736 .
Mo2 O17 Mo3 106.2(2) . .
Mo2 O16 Mo3 167.7(3) . 3_746
Mo4 O15 Mo1 147.2(3) . .
Mo4 O15 Mo6 111.5(2) . .
Mo1 O15 Mo6 96.5(2) . .
Mo5 O14 Mo6 144.8(3) . .
Mo5 O14 Mo4 106.9(2) . .
Mo6 O14 Mo4 101.8(2) . .
Mo2 O13 Mo4 142.8(3) . .
Mo2 O13 Mo5 108.6(2) . .
Mo4 O13 Mo5 106.5(2) . .
Mo3 O12 Mo5 144.2(3) . .
Mo3 O12 Mo2 106.7(2) . .
Mo5 O12 Mo2 106.0(2) . .
Mo1 O11 Mo4 167.4(3) . 1_565
Mo3 O10 Mo5 175.4(3) . 1_545
Mo6 O9 Mo1 118.7(3) . .
Mo4 O8 Mo2 171.4(3) 1_545 .
Mo5 O4 Mo6 165.4(3) . 1_545
C2 N2 C1 107.9(8) . .
C2 N2 C9 124.2(8) . .
C1 N2 C9 127.9(8) . .
N1 N1 C8 113.2(11) 3_646 .
C7 C9 C5 120.5(9) . .
C7 C9 N2 120.8(9) . .
C5 C9 N2 118.7(9) . .
C2 N3 C3 108.8(9) . .
C4 C8 C6 121.4(9) . .
C4 C8 N1 125.4(9) . .
C6 C8 N1 113.2(9) . .
C4 C7 C9 120.7(9) . .
C8 C6 C5 118.8(9) . .
C9 C5 C6 118.7(9) . .
C7 C4 C8 119.9(10) . .
N3 C3 C1 108.1(9) . .
N3 C2 N2 108.7(9) . .
C3 C1 N2 106.5(9) . .

loop_
_geom_bond_atom_site_label_1
_geom_bond_atom_site_label_2
_geom_bond_distance
_geom_bond_site_symmetry_2
Mo1 O11 1.724(5) 2_755
Mo1 O11 1.724(5) .
Mo1 O9 1.931(5) 2_755
Mo1 O9 1.931(5) .
Mo1 O15 2.202(5) 2_755
Mo1 O15 2.202(5) .
Mo2 O7 1.678(6) .
Mo2 O16 1.728(5) .
Mo2 O13 1.919(5) .
Mo2 O17 1.957(5) .
Mo2 O8 2.225(6) .
Mo2 O12 2.293(5) .
Mo3 O6 1.676(6) .
Mo3 O10 1.730(5) .
Mo3 O12 1.931(5) .
Mo3 O17 1.948(5) 3_736
Mo3 O16 2.265(5) 3_746
Mo3 O17 2.284(5) .
Mo4 O1 1.683(6) .
Mo4 O8 1.737(5) 1_565
Mo4 O15 1.835(5) .
Mo4 O13 1.972(5) .
Mo4 O11 2.313(5) 1_545
Mo4 O14 2.323(5) .
Mo5 O5 1.680(6) .
Mo5 O4 1.706(5) .
Mo5 O14 1.905(5) .
Mo5 O12 1.972(5) .
Mo5 O13 2.275(5) .
Mo5 O10 2.284(5) 1_565
Mo6 O3 1.694(6) .
Mo6 O2 1.697(6) .
Mo6 O9 1.910(5) .
Mo6 O14 2.006(5) .
Mo6 O15 2.226(5) .
Mo6 O4 2.314(5) 1_565
O17 Mo3 1.948(5) 3_736
O16 Mo3 2.265(5) 3_746
O11 Mo4 2.313(5) 1_565
O10 Mo5 2.284(5) 1_545
O8 Mo4 1.737(5) 1_545
O4 Mo6 2.314(5) 1_545
N2 C2 1.324(12) .
N2 C1 1.376(12) .
N2 C9 1.439(12) .
N1 N1 1.236(17) 3_646
N1 C8 1.440(12) .
C9 C7 1.383(14) .
C9 C5 1.386(14) .
N3 C2 1.318(13) .
N3 C3 1.342(14) .
C8 C4 1.357(13) .
C8 C6 1.396(14) .
C7 C4 1.355(14) .
C6 C5 1.398(14) .
C3 C1 1.339(15) .
